data_2223502
loop_
_publ_author_name
'Kim, Nam-Ho'
'Hwang, In-Chul'
'Ha, Kwang'

_publ_section_title
;
 Cyclohexane-1,2-diammonium bis(pyridine-2-carboxylate)
;
_journal_coeditor_code NG2649
_journal_issue 10
_journal_name_full 'Acta Crystallographica Section E'
_journal_page_first o2571
_journal_paper_doi 10.1107/S1600536809038689
_journal_volume 65
_journal_year 2009
_chemical_formula_iupac 'C6 H16 N2 2+, 2C6 H4 N O2 -'
_chemical_formula_moiety 'C6 H16 N2 2+, 2(C6 H4 N O2 -)'
_chemical_formula_sum 'C18 H24 N4 O4'
_chemical_formula_weight 360.41
_chemical_name_systematic
;
Cyclohexane-1,2-diammonium bis(pyridine-2-carboxylate)
;
_space_group_IT_number 14
_symmetry_cell_setting monoclinic
_symmetry_space_group_name_Hall '-P 2yn'
_symmetry_space_group_name_H-M 'P 1 21/n 1'
_atom_sites_solution_hydrogens geom
_atom_sites_solution_primary direct
_atom_sites_solution_secondary difmap
_cell_angle_alpha 90.00
_cell_angle_beta 101.775(3)
_cell_angle_gamma 90.00
_cell_formula_units_Z 4
_cell_length_a 9.2942(11)
_cell_length_b 20.329(2)
_cell_length_c 10.2189(11)
_cell_measurement_reflns_used 784
_cell_measurement_temperature 293(2)
_cell_measurement_theta_max 17.23
_cell_measurement_theta_min 2.27
_cell_volume 1890.1(4)
_computing_cell_refinement 'SAINT (Bruker, 2000)'
_computing_data_collection 'SMART (Bruker, 2000)'
_computing_data_reduction 'SAINT (Bruker, 2000)'
_computing_molecular_graphics 'ORTEP-3 (Farrugia, 1997) and PLATON (Spek, 2009)'
_computing_publication_material 'SHELXL97 (Sheldrick, 2008)'
_computing_structure_refinement 'SHELXL97 (Sheldrick, 2008)'
_computing_structure_solution 'SHELXS97 (Sheldrick, 2008)'
_diffrn_ambient_temperature 293(2)
_diffrn_measured_fraction_theta_full 0.993
_diffrn_measured_fraction_theta_max 0.993
_diffrn_measurement_device_type 'Bruker SMART 1000 CCD'
_diffrn_measurement_method '\f and \w'
_diffrn_radiation_monochromator graphite
_diffrn_radiation_source 'fine-focus sealed tube'
_diffrn_radiation_type MoK\a
_diffrn_radiation_wavelength 0.71073
_diffrn_reflns_av_R_equivalents 0.0643
_diffrn_reflns_av_sigmaI/netI 0.0898
_diffrn_reflns_limit_h_max 11
_diffrn_reflns_limit_h_min -11
_diffrn_reflns_limit_k_max 25
_diffrn_reflns_limit_k_min -25
_diffrn_reflns_limit_l_max 7
_diffrn_reflns_limit_l_min -12
_diffrn_reflns_number 11005
_diffrn_reflns_theta_full 26.40
_diffrn_reflns_theta_max 26.40
_diffrn_reflns_theta_min 2.27
_diffrn_standards_decay_% 0
_diffrn_standards_interval_count 0
_diffrn_standards_interval_time 0
_diffrn_standards_number 0
_exptl_absorpt_coefficient_mu 0.091
_exptl_absorpt_correction_type none
_exptl_crystal_colour colorless
_exptl_crystal_density_diffrn 1.267
_exptl_crystal_density_method 'not measured'
_exptl_crystal_description Rod
_exptl_crystal_F_000 768
_exptl_crystal_size_max 0.20
_exptl_crystal_size_mid 0.10
_exptl_crystal_size_min 0.10
_refine_diff_density_max 0.183
_refine_diff_density_min -0.165
_refine_ls_extinction_method none
_refine_ls_goodness_of_fit_ref 0.984
_refine_ls_hydrogen_treatment constr
_refine_ls_matrix_type full
_refine_ls_number_parameters 237
_refine_ls_number_reflns 3854
_refine_ls_number_restraints 0
_refine_ls_restrained_S_all 0.984
_refine_ls_R_factor_all 0.1560
_refine_ls_R_factor_gt 0.0635
_refine_ls_shift/su_max 0.000
_refine_ls_shift/su_mean 0.000
_refine_ls_structure_factor_coef Fsqd
_refine_ls_weighting_details 'calc w=1/[\s^2^(Fo^2^)+(0.0581P)^2^] where P=(Fo^2^+2Fc^2^)/3'
_refine_ls_weighting_scheme calc
_refine_ls_wR_factor_gt 0.1276
_refine_ls_wR_factor_ref 0.1708
_reflns_number_gt 1741
_reflns_number_total 3854
_reflns_threshold_expression I>2\s(I)
_cod_data_source_file ng2649.cif
_cod_data_source_block I
_cod_depositor_comments
;
The following automatic conversions were performed:
'_symmetry_cell_setting' value 'Monoclinic' changed to 'monoclinic'
according to '/home/saulius/struct/CIF-dictionaries/cif_core.dic'
dictionary named 'cif_core.dic' version 2.4.1 from
2010-06-29.

'_exptl_absorpt_correction_type' value 'None' changed to
'none' according to '/home/saulius/struct/CIF-dictionaries/cif_core.dic'
dictionary named 'cif_core.dic' version 2.4.1 from 2010-06-29.

Automatic conversion script
Id: cif_fix_enum 1527 2010-12-29 10:47:43Z saulius 

The following automatic conversions were performed:

'_symmetry_cell_setting' value 'Monoclinic' changed to 'monoclinic'
according to /home/saulius/struct/CIF-dictionaries/cif_core.dic
dictionary named 'cif_core.dic' version 2.4.1 from
2010-06-29.

'_exptl_absorpt_correction_type' value 'None' changed to
'none' according to
/home/saulius/struct/CIF-dictionaries/cif_core.dic dictionary named
'cif_core.dic' version 2.4.1 from 2010-06-29.

Automatic conversion script
Id: cif_fix_values 1715 2011-07-08 13:25:40Z adriana 
;
_cod_original_sg_symbol_H-M 'P 21/n'
_cod_database_code 2223502
_cod_database_fobs_code 2223502

loop_
_symmetry_equiv_pos_as_xyz
'x, y, z'
'-x+1/2, y+1/2, -z+1/2'
'-x, -y, -z'
'x-1/2, -y-1/2, z-1/2'

loop_
_atom_site_type_symbol
_atom_site_label
_atom_site_fract_x
_atom_site_fract_y
_atom_site_fract_z
_atom_site_U_iso_or_equiv
_atom_site_adp_type
_atom_site_calc_flag
_atom_site_refinement_flags
_atom_site_occupancy
_atom_site_disorder_assembly
_atom_site_disorder_group
O O1 0.5813(2) 0.56693(10) 0.5900(2) 0.0580(6) Uani d . 1 . .
O O2 0.6448(3) 0.60901(12) 0.7932(2) 0.0874(9) Uani d . 1 . .
O O3 0.9341(2) 0.53730(12) 1.1294(2) 0.0629(7) Uani d . 1 . .
O O4 0.7329(2) 0.53120(12) 1.2114(2) 0.0705(7) Uani d . 1 . .
N N1 0.7776(2) 0.49308(12) 0.8877(2) 0.0497(7) Uani d . 1 . .
H H1A 0.8252 0.5093 0.9617 0.060 Uiso calc R 1 . .
H H1B 0.7247 0.5233 0.8425 0.060 Uiso calc R 1 . .
H H1C 0.8387 0.4780 0.8423 0.060 Uiso calc R 1 . .
N N2 0.5142(2) 0.44461(12) 0.6901(2) 0.0515(7) Uani d . 1 . .
H H2A 0.4887 0.4232 0.6164 0.062 Uiso calc R 1 . .
H H2B 0.5633 0.4790 0.6768 0.062 Uiso calc R 1 . .
H H2C 0.4370 0.4563 0.7182 0.062 Uiso calc R 1 . .
N N3 0.4687(3) 0.68504(14) 0.4928(3) 0.0660(8) Uani d . 1 . .
N N4 1.1006(3) 0.56390(14) 1.3686(3) 0.0606(8) Uani d . 1 . .
C C1 0.6809(3) 0.43883(15) 0.9164(3) 0.0469(8) Uani d . 1 . .
H H1 0.6048 0.4573 0.9593 0.056 Uiso calc R 1 . .
C C2 0.6076(3) 0.40179(15) 0.7922(3) 0.0494(8) Uani d . 1 . .
H H2 0.6844 0.3820 0.7519 0.059 Uiso calc R 1 . .
C C3 0.5124(4) 0.34650(16) 0.8301(3) 0.0646(10) Uani d . 1 . .
H H3A 0.4353 0.3652 0.8698 0.078 Uiso calc R 1 . .
H H3B 0.4664 0.3227 0.7503 0.078 Uiso calc R 1 . .
C C4 0.6042(4) 0.29907(18) 0.9290(4) 0.0789(11) Uani d . 1 . .
H H4A 0.5408 0.2657 0.9550 0.095 Uiso calc R 1 . .
H H4B 0.6754 0.2772 0.8865 0.095 Uiso calc R 1 . .
C C5 0.6839(5) 0.33547(18) 1.0523(3) 0.0802(12) Uani d . 1 . .
H H5A 0.6128 0.3529 1.1007 0.096 Uiso calc R 1 . .
H H5B 0.7474 0.3052 1.1108 0.096 Uiso calc R 1 . .
C C6 0.7750(4) 0.39129(16) 1.0134(3) 0.0625(10) Uani d . 1 . .
H H6A 0.8516 0.3733 0.9722 0.075 Uiso calc R 1 . .
H H6B 0.8219 0.4150 1.0931 0.075 Uiso calc R 1 . .
C C7 0.4020(5) 0.74176(19) 0.4510(4) 0.0801(12) Uani d . 1 . .
H H7 0.3641 0.7465 0.3600 0.096 Uiso calc R 1 . .
C C8 0.3859(5) 0.79253(18) 0.5318(4) 0.0832(12) Uani d . 1 . .
H H8 0.3372 0.8307 0.4977 0.100 Uiso calc R 1 . .
C C9 0.4430(5) 0.78617(18) 0.6647(4) 0.0863(13) Uani d . 1 . .
H H9 0.4344 0.8203 0.7231 0.104 Uiso calc R 1 . .
C C10 0.5136(4) 0.72897(17) 0.7119(3) 0.0668(10) Uani d . 1 . .
H H10 0.5546 0.7241 0.8024 0.080 Uiso calc R 1 . .
C C11 0.5224(3) 0.67897(15) 0.6232(3) 0.0493(8) Uani d . 1 . .
C C12 0.5894(3) 0.61329(16) 0.6723(4) 0.0542(9) Uani d . 1 . .
C C13 1.1815(4) 0.58402(19) 1.4852(4) 0.0769(11) Uani d . 1 . .
H H13 1.2833 0.5832 1.4958 0.092 Uiso calc R 1 . .
C C14 1.1234(4) 0.60559(18) 1.5892(4) 0.0715(11) Uani d . 1 . .
H H14 1.1846 0.6196 1.6678 0.086 Uiso calc R 1 . .
C C15 0.9757(5) 0.60653(18) 1.5775(4) 0.0723(11) Uani d . 1 . .
H H15 0.9338 0.6212 1.6474 0.087 Uiso calc R 1 . .
C C16 0.8879(4) 0.58488(17) 1.4573(3) 0.0646(10) Uani d . 1 . .
H H16 0.7861 0.5843 1.4463 0.078 Uiso calc R 1 . .
C C17 0.9540(3) 0.56461(14) 1.3564(3) 0.0452(8) Uani d . 1 . .
C C18 0.8658(4) 0.54258(15) 1.2225(3) 0.0496(8) Uani d . 1 . .

loop_
_atom_site_aniso_label
_atom_site_aniso_U_11
_atom_site_aniso_U_22
_atom_site_aniso_U_33
_atom_site_aniso_U_12
_atom_site_aniso_U_13
_atom_site_aniso_U_23
O1 0.0663(15) 0.0528(14) 0.0526(14) 0.0046(11) 0.0071(11) -0.0075(11)
O2 0.126(2) 0.0742(18) 0.0482(16) 0.0264(16) -0.0142(15) -0.0071(12)
O3 0.0525(14) 0.0915(18) 0.0459(14) -0.0065(12) 0.0128(11) -0.0127(12)
O4 0.0427(14) 0.102(2) 0.0660(17) -0.0010(13) 0.0095(12) -0.0170(13)
N1 0.0466(16) 0.0592(17) 0.0403(15) 0.0014(13) 0.0018(12) -0.0019(12)
N2 0.0448(15) 0.0642(18) 0.0444(16) -0.0042(13) 0.0061(12) -0.0097(13)
N3 0.077(2) 0.062(2) 0.053(2) 0.0113(16) -0.0005(15) -0.0010(14)
N4 0.0504(18) 0.078(2) 0.0512(18) -0.0100(15) 0.0052(14) -0.0030(14)
C1 0.0436(18) 0.055(2) 0.0424(19) -0.0030(16) 0.0109(15) 0.0000(15)
C2 0.0467(18) 0.057(2) 0.0450(19) 0.0038(16) 0.0096(15) -0.0014(15)
C3 0.069(2) 0.065(2) 0.062(2) -0.014(2) 0.0177(19) -0.0052(18)
C4 0.105(3) 0.061(2) 0.072(3) -0.006(2) 0.021(2) 0.007(2)
C5 0.111(3) 0.069(3) 0.061(3) 0.002(2) 0.018(2) 0.013(2)
C6 0.073(2) 0.062(2) 0.050(2) 0.0062(19) 0.0045(17) 0.0067(17)
C7 0.104(3) 0.070(3) 0.058(3) 0.012(2) -0.002(2) 0.001(2)
C8 0.107(3) 0.056(3) 0.083(3) 0.012(2) 0.011(3) 0.004(2)
C9 0.132(4) 0.048(2) 0.081(3) 0.005(2) 0.025(3) -0.016(2)
C10 0.086(3) 0.054(2) 0.058(2) -0.002(2) 0.0076(19) -0.0057(18)
C11 0.0482(19) 0.050(2) 0.050(2) -0.0064(16) 0.0087(16) -0.0029(16)
C12 0.052(2) 0.057(2) 0.052(2) -0.0021(17) 0.0063(17) -0.0047(18)
C13 0.059(2) 0.106(3) 0.062(3) -0.019(2) 0.004(2) -0.004(2)
C14 0.079(3) 0.088(3) 0.045(2) -0.022(2) 0.006(2) -0.0053(19)
C15 0.083(3) 0.083(3) 0.056(3) 0.001(2) 0.028(2) -0.0101(19)
C16 0.054(2) 0.087(3) 0.056(2) -0.0048(19) 0.0173(19) -0.0143(19)
C17 0.046(2) 0.0454(19) 0.043(2) -0.0001(15) 0.0074(15) 0.0047(14)
C18 0.044(2) 0.053(2) 0.051(2) 0.0054(16) 0.0081(17) -0.0018(16)

loop_
_atom_type_symbol
_atom_type_description
_atom_type_scat_dispersion_real
_atom_type_scat_dispersion_imag
_atom_type_scat_source
C C 0.0033 0.0016 'International Tables Vol C Tables 4.2.6.8 and 6.1.1.4'
H H 0.0000 0.0000 'International Tables Vol C Tables 4.2.6.8 and 6.1.1.4'
N N 0.0061 0.0033 'International Tables Vol C Tables 4.2.6.8 and 6.1.1.4'
O O 0.0106 0.0060 'International Tables Vol C Tables 4.2.6.8 and 6.1.1.4'

loop_
_geom_angle_atom_site_label_1
_geom_angle_atom_site_label_2
_geom_angle_atom_site_label_3
_geom_angle_site_symmetry_1
_geom_angle_site_symmetry_3
_geom_angle
_geom_angle_publ_flag
C1 N1 H1A . . 109.5 ?
C1 N1 H1B . . 109.5 ?
H1A N1 H1B . . 109.5 ?
C1 N1 H1C . . 109.5 ?
H1A N1 H1C . . 109.5 ?
H1B N1 H1C . . 109.5 ?
C2 N2 H2A . . 109.5 ?
C2 N2 H2B . . 109.5 ?
H2A N2 H2B . . 109.5 ?
C2 N2 H2C . . 109.5 ?
H2A N2 H2C . . 109.5 ?
H2B N2 H2C . . 109.5 ?
C11 N3 C7 . . 117.1(3) ?
C13 N4 C17 . . 117.1(3) ?
N1 C1 C2 . . 112.9(2) ?
N1 C1 C6 . . 108.0(2) ?
C2 C1 C6 . . 109.3(3) ?
N1 C1 H1 . . 108.9 ?
C2 C1 H1 . . 108.9 ?
C6 C1 H1 . . 108.9 ?
N2 C2 C1 . . 113.2(2) ?
N2 C2 C3 . . 108.8(2) ?
C1 C2 C3 . . 109.8(2) ?
N2 C2 H2 . . 108.3 ?
C1 C2 H2 . . 108.3 ?
C3 C2 H2 . . 108.3 ?
C4 C3 C2 . . 111.0(3) ?
C4 C3 H3A . . 109.4 ?
C2 C3 H3A . . 109.4 ?
C4 C3 H3B . . 109.4 ?
C2 C3 H3B . . 109.4 ?
H3A C3 H3B . . 108.0 ?
C5 C4 C3 . . 110.7(3) ?
C5 C4 H4A . . 109.5 ?
C3 C4 H4A . . 109.5 ?
C5 C4 H4B . . 109.5 ?
C3 C4 H4B . . 109.5 ?
H4A C4 H4B . . 108.1 ?
C6 C5 C4 . . 110.6(3) ?
C6 C5 H5A . . 109.5 ?
C4 C5 H5A . . 109.5 ?
C6 C5 H5B . . 109.5 ?
C4 C5 H5B . . 109.5 ?
H5A C5 H5B . . 108.1 ?
C5 C6 C1 . . 111.6(3) ?
C5 C6 H6A . . 109.3 ?
C1 C6 H6A . . 109.3 ?
C5 C6 H6B . . 109.3 ?
C1 C6 H6B . . 109.3 ?
H6A C6 H6B . . 108.0 ?
N3 C7 C8 . . 124.5(4) ?
N3 C7 H7 . . 117.8 ?
C8 C7 H7 . . 117.8 ?
C7 C8 C9 . . 118.0(4) ?
C7 C8 H8 . . 121.0 ?
C9 C8 H8 . . 121.0 ?
C8 C9 C10 . . 119.5(3) ?
C8 C9 H9 . . 120.2 ?
C10 C9 H9 . . 120.2 ?
C9 C10 C11 . . 118.8(3) ?
C9 C10 H10 . . 120.6 ?
C11 C10 H10 . . 120.6 ?
N3 C11 C10 . . 122.1(3) ?
N3 C11 C12 . . 117.3(3) ?
C10 C11 C12 . . 120.6(3) ?
O2 C12 O1 . . 124.8(3) ?
O2 C12 C11 . . 116.8(3) ?
O1 C12 C11 . . 118.4(3) ?
N4 C13 C14 . . 123.7(4) ?
N4 C13 H13 . . 118.2 ?
C14 C13 H13 . . 118.2 ?
C15 C14 C13 . . 119.6(3) ?
C15 C14 H14 . . 120.2 ?
C13 C14 H14 . . 120.2 ?
C14 C15 C16 . . 118.2(3) ?
C14 C15 H15 . . 120.9 ?
C16 C15 H15 . . 120.9 ?
C17 C16 C15 . . 119.0(3) ?
C17 C16 H16 . . 120.5 ?
C15 C16 H16 . . 120.5 ?
N4 C17 C16 . . 122.4(3) ?
N4 C17 C18 . . 115.7(3) ?
C16 C17 C18 . . 121.9(3) ?
O4 C18 O3 . . 124.4(3) ?
O4 C18 C17 . . 119.0(3) ?
O3 C18 C17 . . 116.6(3) ?

loop_
_geom_bond_atom_site_label_1
_geom_bond_atom_site_label_2
_geom_bond_site_symmetry_2
_geom_bond_distance
_geom_bond_publ_flag
O1 C12 . 1.255(3) ?
O2 C12 . 1.241(3) ?
O3 C18 . 1.251(3) ?
O4 C18 . 1.239(3) ?
N1 C1 . 1.489(3) ?
N1 H1A . 0.8600 ?
N1 H1B . 0.8600 ?
N1 H1C . 0.8600 ?
N2 C2 . 1.493(3) ?
N2 H2A . 0.8600 ?
N2 H2B . 0.8600 ?
N2 H2C . 0.8600 ?
N3 C11 . 1.330(4) ?
N3 C7 . 1.337(4) ?
N4 C13 . 1.337(4) ?
N4 C17 . 1.343(4) ?
C1 C2 . 1.513(4) ?
C1 C6 . 1.526(4) ?
C1 H1 . 0.9800 ?
C2 C3 . 1.528(4) ?
C2 H2 . 0.9800 ?
C3 C4 . 1.525(4) ?
C3 H3A . 0.9700 ?
C3 H3B . 0.9700 ?
C4 C5 . 1.517(5) ?
C4 H4A . 0.9700 ?
C4 H4B . 0.9700 ?
C5 C6 . 1.517(5) ?
C5 H5A . 0.9700 ?
C5 H5B . 0.9700 ?
C6 H6A . 0.9700 ?
C6 H6B . 0.9700 ?
C7 C8 . 1.349(5) ?
C7 H7 . 0.9300 ?
C8 C9 . 1.359(5) ?
C8 H8 . 0.9300 ?
C9 C10 . 1.374(5) ?
C9 H9 . 0.9300 ?
C10 C11 . 1.376(4) ?
C10 H10 . 0.9300 ?
C11 C12 . 1.515(4) ?
C13 C14 . 1.359(5) ?
C13 H13 . 0.9300 ?
C14 C15 . 1.353(5) ?
C14 H14 . 0.9300 ?
C15 C16 . 1.400(4) ?
C15 H15 . 0.9300 ?
C16 C17 . 1.368(4) ?
C16 H16 . 0.9300 ?
C17 C18 . 1.512(4) ?

loop_
_geom_hbond_atom_site_label_D
_geom_hbond_atom_site_label_H
_geom_hbond_atom_site_label_A
_geom_hbond_site_symmetry_A
_geom_hbond_distance_DH
_geom_hbond_distance_HA
_geom_hbond_distance_DA
_geom_hbond_angle_DHA
N1 H1A O3 . 0.86 1.89 2.749(3) 175.0
N1 H1B O2 . 0.86 1.92 2.743(3) 159.5
N1 H1C O3 3_767 0.86 2.10 2.790(3) 137.4
N1 H1C N4 3_767 0.86 2.49 3.271(4) 151.8
N2 H2A O1 3_666 0.86 2.09 2.828(3) 144.0
N2 H2A N3 3_666 0.86 2.53 3.254(4) 141.8
N2 H2B O1 . 0.86 2.02 2.807(3) 152.1
N2 H2C O4 3_667 0.86 1.88 2.734(3) 171.4

loop_
_geom_torsion_atom_site_label_1
_geom_torsion_atom_site_label_2
_geom_torsion_atom_site_label_3
_geom_torsion_atom_site_label_4
_geom_torsion_site_symmetry_1
_geom_torsion_site_symmetry_2
_geom_torsion_site_symmetry_3
_geom_torsion_site_symmetry_4
_geom_torsion
_geom_torsion_publ_flag
N1 C1 C2 N2 . . . . -59.0(3) ?
C6 C1 C2 N2 . . . . -179.2(2) ?
N1 C1 C2 C3 . . . . 179.2(2) ?
C6 C1 C2 C3 . . . . 59.0(3) ?
N2 C2 C3 C4 . . . . 177.0(3) ?
C1 C2 C3 C4 . . . . -58.6(4) ?
C2 C3 C4 C5 . . . . 56.3(4) ?
C3 C4 C5 C6 . . . . -54.9(4) ?
C4 C5 C6 C1 . . . . 56.8(4) ?
N1 C1 C6 C5 . . . . 177.9(3) ?
C2 C1 C6 C5 . . . . -58.9(4) ?
C11 N3 C7 C8 . . . . -0.1(6) ?
N3 C7 C8 C9 . . . . 1.0(7) ?
C7 C8 C9 C10 . . . . -0.4(6) ?
C8 C9 C10 C11 . . . . -1.0(6) ?
C7 N3 C11 C10 . . . . -1.5(5) ?
C7 N3 C11 C12 . . . . 176.2(3) ?
C9 C10 C11 N3 . . . . 2.0(5) ?
C9 C10 C11 C12 . . . . -175.5(3) ?
N3 C11 C12 O2 . . . . 177.0(3) ?
C10 C11 C12 O2 . . . . -5.3(5) ?
N3 C11 C12 O1 . . . . -5.1(4) ?
C10 C11 C12 O1 . . . . 172.6(3) ?
C17 N4 C13 C14 . . . . -0.9(5) ?
N4 C13 C14 C15 . . . . 0.9(6) ?
C13 C14 C15 C16 . . . . 0.1(6) ?
C14 C15 C16 C17 . . . . -0.9(5) ?
C13 N4 C17 C16 . . . . 0.1(5) ?
C13 N4 C17 C18 . . . . 179.1(3) ?
C15 C16 C17 N4 . . . . 0.8(5) ?
C15 C16 C17 C18 . . . . -178.1(3) ?
N4 C17 C18 O4 . . . . 167.7(3) ?
C16 C17 C18 O4 . . . . -13.2(5) ?
N4 C17 C18 O3 . . . . -12.5(4) ?
C16 C17 C18 O3 . . . . 166.5(3) ?
